data_1504036
loop_
_publ_author_name
'Bakthadoss, Manickam'
'Sivakumar, Govindan'
'Kannan, Damodharan'

_publ_section_title
;
 Solid-state melt reaction for the domino process: highly efficient
 synthesis of fused tetracyclic chromenopyran pyrimidinediones using
 Baylis-Hillman derivatives.
;
_journal_issue 19
_journal_name_full 'Organic letters'
_journal_page_first 4466
_journal_page_last 4469
_journal_paper_doi 10.1021/ol901228j
_journal_volume 11
_journal_year 2009
_chemical_formula_moiety 'C24 H22 N2 O6'
_chemical_formula_sum 'C24 H22 N2 O6'
_chemical_formula_weight 434.44
_chemical_melting_point 211(1)
_chemical_name_common 'Compound 4a'
_chemical_name_systematic
;
 ?
;
_space_group_IT_number 2
_symmetry_cell_setting triclinic
_symmetry_space_group_name_Hall '-P 1'
_symmetry_space_group_name_H-M 'P -1'
_atom_sites_solution_hydrogens geom
_atom_sites_solution_primary direct
_atom_sites_solution_secondary difmap
_audit_creation_method SHELXL-97
_cell_angle_alpha 102.951(2)
_cell_angle_beta 104.668(2)
_cell_angle_gamma 104.178(2)
_cell_formula_units_Z 2
_cell_length_a 9.9987(5)
_cell_length_b 10.4124(4)
_cell_length_c 11.1163(5)
_cell_measurement_reflns_used 6739
_cell_measurement_temperature 293(2)
_cell_measurement_theta_max 31.64
_cell_measurement_theta_min 1.99
_cell_volume 1033.75(8)
_computing_cell_refinement 'APEX2/SAINT (Bruker, 2004)'
_computing_data_collection 'APEX2 (Bruker, 2004)'
_computing_data_reduction 'SAINT/XPREP (Bruker, 2004)'
_computing_molecular_graphics 'ORTEP3 (Farrugia, 1997) and Mercury (Bruno et al., 2002)'
_computing_publication_material 'SHELXL-97 (Sheldrick, 1997)'
_computing_structure_refinement 'SHELXL-97 (Sheldrick, 1997)'
_computing_structure_solution 'SIR92 (Altornare et al., 1993)'
_diffrn_ambient_temperature 293(2)
_diffrn_measured_fraction_theta_full 0.993
_diffrn_measured_fraction_theta_max 0.993
_diffrn_measurement_device_type 'Bruker axs kappa apex2 CCD diffractometer'
_diffrn_measurement_method '\w and \f scan'
_diffrn_radiation_monochromator graphite
_diffrn_radiation_source 'fine-focus sealed tube'
_diffrn_radiation_type MoK\a
_diffrn_radiation_wavelength 0.71073
_diffrn_reflns_av_R_equivalents 0.0221
_diffrn_reflns_av_sigmaI/netI 0.0215
_diffrn_reflns_limit_h_max 14
_diffrn_reflns_limit_h_min -14
_diffrn_reflns_limit_k_max 15
_diffrn_reflns_limit_k_min -10
_diffrn_reflns_limit_l_max 15
_diffrn_reflns_limit_l_min -16
_diffrn_reflns_number 27288
_diffrn_reflns_theta_full 31.64
_diffrn_reflns_theta_max 31.64
_diffrn_reflns_theta_min 1.99
_diffrn_standards_decay_% 0
_exptl_absorpt_coefficient_mu 0.101
_exptl_absorpt_correction_T_max 0.9741
_exptl_absorpt_correction_T_min 0.9702
_exptl_absorpt_correction_type multi-scan
_exptl_absorpt_process_details '(SADABS; Bruker, 1999)'
_exptl_crystal_colour colourless
_exptl_crystal_density_diffrn 1.396
_exptl_crystal_density_method 'not measured'
_exptl_crystal_description prism
_exptl_crystal_F_000 456
_exptl_crystal_size_max 0.30
_exptl_crystal_size_mid 0.30
_exptl_crystal_size_min 0.26
_refine_diff_density_max 0.317
_refine_diff_density_min -0.228
_refine_diff_density_rms 0.052
_refine_ls_extinction_coef 0.015(3)
_refine_ls_extinction_expression Fc^*^=kFc[1+0.001xFc^2^\l^3^/sin(2\q)]^-1/4^
_refine_ls_extinction_method SHELXL
_refine_ls_goodness_of_fit_ref 1.036
_refine_ls_hydrogen_treatment constr
_refine_ls_matrix_type full
_refine_ls_number_parameters 304
_refine_ls_number_reflns 6923
_refine_ls_number_restraints 1
_refine_ls_restrained_S_all 1.036
_refine_ls_R_factor_all 0.0676
_refine_ls_R_factor_gt 0.0480
_refine_ls_shift/su_max 0.000
_refine_ls_shift/su_mean 0.000
_refine_ls_structure_factor_coef Fsqd
_refine_ls_weighting_details 'calc w=1/[\s^2^(Fo^2^)+(0.0821P)^2^+0.1661P] where P=(Fo^2^+2Fc^2^)/3'
_refine_ls_weighting_scheme calc
_refine_ls_wR_factor_gt 0.1366
_refine_ls_wR_factor_ref 0.1539
_reflns_number_gt 5109
_reflns_number_total 6923
_reflns_threshold_expression >2sigma(I)
_cod_data_source_file ol901228j_si_002.cif
_cod_data_source_block mg41
_cod_original_sg_symbol_H-M P-1
_cod_database_code 1504036

loop_
_symmetry_equiv_pos_as_xyz
'x, y, z'
'-x, -y, -z'

loop_
_atom_site_label
_atom_site_type_symbol
_atom_site_fract_x
_atom_site_fract_y
_atom_site_fract_z
_atom_site_U_iso_or_equiv
_atom_site_adp_type
_atom_site_occupancy
_atom_site_symmetry_multiplicity
_atom_site_calc_flag
_atom_site_refinement_flags
_atom_site_disorder_assembly
_atom_site_disorder_group
N1 N 0.23453(11) 0.70195(11) -0.07359(10) 0.0369(2) Uani 1 1 d . A .
N2 N 0.46365(11) 0.81575(11) -0.08116(9) 0.0361(2) Uani 1 1 d . A .
O1 O 0.5640(3) 0.87800(18) 0.3641(3) 0.0454(5) Uani 0.745(6) 1 d P A 1
O1' O 0.6034(7) 0.8613(6) 0.4034(7) 0.0454(5) Uani 0.255(6) 1 d P A 2
O2 O 0.75549(11) 0.53663(10) 0.28281(10) 0.0481(2) Uani 1 1 d . A .
O3 O 0.87740(10) 0.74631(11) 0.42757(9) 0.0472(2) Uani 1 1 d . A .
O4 O 0.21298(9) 0.54973(10) 0.04398(9) 0.0442(2) Uani 1 1 d . A .
O5 O 0.25703(12) 0.82513(12) -0.21666(10) 0.0544(3) Uani 1 1 d . A .
O6 O 0.67346(9) 0.81326(9) 0.05036(8) 0.0375(2) Uani 1 1 d . A .
C1 C 0.43174(16) 0.7579(2) 0.48169(14) 0.0555(4) Uani 1 1 d . A .
H1A H 0.4478 0.8425 0.5423 0.067 Uiso 1 1 calc R . .
C2 C 0.34982(17) 0.6358(2) 0.49079(16) 0.0628(5) Uani 1 1 d . . .
H2A H 0.3108 0.6377 0.5585 0.075 Uiso 1 1 calc R . .
C3 C 0.3251(2) 0.5112(2) 0.40085(19) 0.0663(5) Uani 1 1 d . . .
H3A H 0.2721 0.4288 0.4094 0.080 Uiso 1 1 calc R . .
C4 C 0.37888(17) 0.50754(16) 0.29736(16) 0.0512(3) Uani 1 1 d . . .
H4A H 0.3600 0.4228 0.2358 0.061 Uiso 1 1 calc R . .
C5 C 0.46058(12) 0.62928(12) 0.28487(11) 0.0324(2) Uani 1 1 d . A .
C6 C 0.49037(13) 0.75304(14) 0.38017(12) 0.0403(3) Uani 1 1 d . . .
C7 C 0.68907(12) 0.87481(11) 0.32296(11) 0.0332(2) Uani 1 1 d . . .
H7A H 0.7750 0.9099 0.4002 0.040 Uiso 1 1 calc R A 1
H7B H 0.7005 0.9384 0.2717 0.040 Uiso 1 1 calc R A 1
C8 C 0.68524(11) 0.73186(11) 0.24213(10) 0.0279(2) Uani 1 1 d . A .
C9 C 0.52650(11) 0.63363(10) 0.17757(10) 0.0281(2) Uani 1 1 d . . .
H9A H 0.5281 0.5401 0.1381 0.034 Uiso 1 1 calc R A .
C10 C 0.45044(11) 0.68429(11) 0.06989(10) 0.0289(2) Uani 1 1 d . A .
C11 C 0.29362(12) 0.63811(11) 0.01585(11) 0.0325(2) Uani 1 1 d . . .
C12 C 0.31394(14) 0.78296(13) -0.12949(12) 0.0378(3) Uani 1 1 d . . .
C13 C 0.52759(12) 0.76725(11) 0.01646(10) 0.0307(2) Uani 1 1 d . . .
C14 C 0.75124(12) 0.74645(12) 0.13137(11) 0.0308(2) Uani 1 1 d . . .
H14A H 0.7371 0.6528 0.0770 0.037 Uiso 1 1 calc R A .
C15 C 0.91083(12) 0.82716(13) 0.17736(11) 0.0343(2) Uani 1 1 d . A .
C16 C 1.00796(14) 0.75214(16) 0.18653(14) 0.0447(3) Uani 1 1 d . . .
H16A H 0.9731 0.6555 0.1552 0.054 Uiso 1 1 calc R A .
C17 C 1.15617(16) 0.8201(2) 0.24198(16) 0.0586(4) Uani 1 1 d . A .
H17A H 1.2210 0.7695 0.2494 0.070 Uiso 1 1 calc R . .
C18 C 1.20743(17) 0.9626(2) 0.28611(17) 0.0692(5) Uani 1 1 d . . .
H18A H 1.3071 1.0084 0.3252 0.083 Uiso 1 1 calc R A .
C19 C 1.11269(19) 1.03817(19) 0.2730(2) 0.0709(5) Uani 1 1 d . A .
H19A H 1.1487 1.1348 0.3014 0.085 Uiso 1 1 calc R . .
C20 C 0.96311(16) 0.97098(15) 0.21754(17) 0.0529(4) Uani 1 1 d . . .
H20A H 0.8990 1.0221 0.2076 0.063 Uiso 1 1 calc R A .
C21 C 0.07528(15) 0.66235(18) -0.12780(16) 0.0538(4) Uani 1 1 d . . .
H21A H 0.0315 0.6157 -0.0752 0.089(7) Uiso 1 1 calc R A .
H21B H 0.0427 0.6012 -0.2155 0.084(7) Uiso 1 1 calc R . .
H21C H 0.0474 0.7442 -0.1282 0.095(7) Uiso 1 1 calc R . .
C22 C 0.55214(16) 0.89388(15) -0.14396(13) 0.0463(3) Uani 1 1 d . . .
H22A H 0.6398 0.9593 -0.0788 0.087(7) Uiso 1 1 calc R A .
H22B H 0.4976 0.9428 -0.1892 0.102(8) Uiso 1 1 calc R . .
H22C H 0.5770 0.8307 -0.2050 0.106(8) Uiso 1 1 calc R . .
C23 C 0.77369(12) 0.65854(12) 0.32010(11) 0.0329(2) Uani 1 1 d . . .
C24 C 0.98417(18) 0.6911(2) 0.49283(17) 0.0636(4) Uani 1 1 d . . .
H24A H 1.0507 0.7612 0.5715 0.095 Uiso 1 1 calc R A .
H24B H 1.0372 0.6635 0.4363 0.095 Uiso 1 1 calc R . .
H24C H 0.9355 0.6119 0.5140 0.095 Uiso 1 1 calc R . .

loop_
_atom_site_aniso_label
_atom_site_aniso_U_11
_atom_site_aniso_U_22
_atom_site_aniso_U_33
_atom_site_aniso_U_23
_atom_site_aniso_U_13
_atom_site_aniso_U_12
N1 0.0304(5) 0.0444(5) 0.0325(5) 0.0109(4) 0.0025(4) 0.0149(4)
N2 0.0384(5) 0.0445(5) 0.0290(5) 0.0175(4) 0.0084(4) 0.0166(4)
O1 0.0421(10) 0.0374(6) 0.0640(12) 0.0102(6) 0.0292(9) 0.0177(6)
O1' 0.0421(10) 0.0374(6) 0.0640(12) 0.0102(6) 0.0292(9) 0.0177(6)
O2 0.0504(6) 0.0456(5) 0.0537(6) 0.0211(4) 0.0110(4) 0.0254(4)
O3 0.0406(5) 0.0598(6) 0.0350(5) 0.0130(4) -0.0015(4) 0.0212(4)
O4 0.0311(4) 0.0471(5) 0.0465(5) 0.0168(4) 0.0046(4) 0.0045(4)
O5 0.0528(6) 0.0680(7) 0.0479(6) 0.0316(5) 0.0045(5) 0.0284(5)
O6 0.0300(4) 0.0506(5) 0.0373(4) 0.0242(4) 0.0106(3) 0.0130(3)
C1 0.0381(7) 0.0837(11) 0.0354(7) 0.0057(7) 0.0144(6) 0.0120(7)
C2 0.0439(8) 0.1087(14) 0.0420(8) 0.0324(9) 0.0212(6) 0.0191(8)
C3 0.0629(10) 0.0816(12) 0.0738(11) 0.0480(10) 0.0380(9) 0.0181(9)
C4 0.0523(8) 0.0499(7) 0.0585(9) 0.0255(7) 0.0262(7) 0.0121(6)
C5 0.0262(5) 0.0432(6) 0.0301(5) 0.0169(4) 0.0072(4) 0.0117(4)
C6 0.0305(6) 0.0530(7) 0.0338(6) 0.0102(5) 0.0114(5) 0.0089(5)
C7 0.0316(5) 0.0340(5) 0.0336(5) 0.0090(4) 0.0105(4) 0.0109(4)
C8 0.0250(5) 0.0327(5) 0.0265(5) 0.0107(4) 0.0063(4) 0.0112(4)
C9 0.0265(5) 0.0299(4) 0.0272(5) 0.0096(4) 0.0067(4) 0.0093(4)
C10 0.0278(5) 0.0328(5) 0.0242(5) 0.0083(4) 0.0051(4) 0.0104(4)
C11 0.0302(5) 0.0344(5) 0.0279(5) 0.0060(4) 0.0039(4) 0.0109(4)
C12 0.0397(6) 0.0420(6) 0.0310(6) 0.0114(4) 0.0044(5) 0.0189(5)
C13 0.0312(5) 0.0364(5) 0.0253(5) 0.0108(4) 0.0070(4) 0.0130(4)
C14 0.0278(5) 0.0372(5) 0.0302(5) 0.0128(4) 0.0094(4) 0.0128(4)
C15 0.0278(5) 0.0446(6) 0.0318(5) 0.0125(4) 0.0118(4) 0.0111(4)
C16 0.0343(6) 0.0582(8) 0.0455(7) 0.0163(6) 0.0147(5) 0.0194(6)
C17 0.0329(7) 0.0920(12) 0.0532(9) 0.0227(8) 0.0147(6) 0.0231(7)
C18 0.0290(7) 0.1025(14) 0.0567(10) 0.0118(9) 0.0129(7) 0.0002(8)
C19 0.0502(9) 0.0589(9) 0.0844(13) 0.0063(9) 0.0271(9) -0.0069(7)
C20 0.0428(7) 0.0450(7) 0.0716(10) 0.0169(7) 0.0246(7) 0.0097(6)
C21 0.0329(6) 0.0711(10) 0.0552(9) 0.0248(8) 0.0022(6) 0.0206(6)
C22 0.0536(8) 0.0550(7) 0.0377(7) 0.0260(6) 0.0159(6) 0.0184(6)
C23 0.0297(5) 0.0437(6) 0.0309(5) 0.0162(4) 0.0107(4) 0.0164(4)
C24 0.0466(8) 0.0988(13) 0.0500(8) 0.0329(9) 0.0021(7) 0.0357(9)

loop_
_atom_type_symbol
_atom_type_description
_atom_type_scat_dispersion_real
_atom_type_scat_dispersion_imag
_atom_type_scat_source
C C 0.0033 0.0016 'International Tables Vol C Tables 4.2.6.8 and 6.1.1.4'
H H 0.0000 0.0000 'International Tables Vol C Tables 4.2.6.8 and 6.1.1.4'
N N 0.0061 0.0033 'International Tables Vol C Tables 4.2.6.8 and 6.1.1.4'
O O 0.0106 0.0060 'International Tables Vol C Tables 4.2.6.8 and 6.1.1.4'

loop_
_geom_angle_atom_site_label_1
_geom_angle_atom_site_label_2
_geom_angle_atom_site_label_3
_geom_angle
C12 N1 C11 124.43(10)
C12 N1 C21 116.60(10)
C11 N1 C21 118.19(11)
C13 N2 C12 121.01(10)
C13 N2 C22 120.64(10)
C12 N2 C22 118.16(10)
C6 O1 C7 114.55(17)
C6 O1' C7 124.7(5)
C23 O3 C24 116.23(12)
C13 O6 C14 116.11(8)
C2 C1 C6 118.96(15)
C2 C1 H1A 120.5
C6 C1 H1A 120.5
C3 C2 C1 120.53(14)
C3 C2 H2A 119.7
C1 C2 H2A 119.7
C2 C3 C4 120.24(15)
C2 C3 H3A 119.9
C4 C3 H3A 119.9
C3 C4 C5 120.48(15)
C3 C4 H4A 119.8
C5 C4 H4A 119.8
C6 C5 C4 118.33(12)
C6 C5 C9 117.87(10)
C4 C5 C9 123.69(11)
O1' C6 C5 122.0(3)
O1' C6 C1 113.9(3)
C5 C6 C1 121.30(13)
O1' C6 O1 25.1(3)
C5 C6 O1 118.94(12)
C1 C6 O1 119.16(14)
O1' C7 O1 24.2(3)
O1' C7 C8 111.6(2)
O1 C7 C8 116.42(10)
O1' C7 H7A 88.7
O1 C7 H7A 108.2
C8 C7 H7A 108.2
O1' C7 H7B 129.4
O1 C7 H7B 108.2
C8 C7 H7B 108.2
H7A C7 H7B 107.3
C23 C8 C9 108.09(8)
C23 C8 C7 114.56(9)
C9 C8 C7 110.32(8)
C23 C8 C14 105.00(8)
C9 C8 C14 107.65(8)
C7 C8 C14 110.87(9)
C5 C9 C10 115.84(9)
C5 C9 C8 107.01(9)
C10 C9 C8 108.21(8)
C5 C9 H9A 108.5
C10 C9 H9A 108.5
C8 C9 H9A 108.5
C13 C10 C11 117.90(10)
C13 C10 C9 121.14(9)
C11 C10 C9 120.84(9)
O4 C11 N1 119.99(10)
O4 C11 C10 123.97(10)
N1 C11 C10 116.03(10)
O5 C12 N1 122.60(12)
O5 C12 N2 121.08(12)
N1 C12 N2 116.32(10)
O6 C13 C10 125.48(10)
O6 C13 N2 111.27(9)
C10 C13 N2 123.25(10)
O6 C14 C15 108.10(9)
O6 C14 C8 109.43(8)
C15 C14 C8 114.89(9)
O6 C14 H14A 108.1
C15 C14 H14A 108.1
C8 C14 H14A 108.1
C20 C15 C16 119.77(12)
C20 C15 C14 122.80(11)
C16 C15 C14 117.31(11)
C17 C16 C15 120.33(14)
C17 C16 H16A 119.8
C15 C16 H16A 119.8
C18 C17 C16 119.73(15)
C18 C17 H17A 120.1
C16 C17 H17A 120.1
C17 C18 C19 120.48(14)
C17 C18 H18A 119.8
C19 C18 H18A 119.8
C18 C19 C20 120.37(17)
C18 C19 H19A 119.8
C20 C19 H19A 119.8
C15 C20 C19 119.22(15)
C15 C20 H20A 120.4
C19 C20 H20A 120.4
N1 C21 H21A 109.5
N1 C21 H21B 109.5
H21A C21 H21B 109.5
N1 C21 H21C 109.5
H21A C21 H21C 109.5
H21B C21 H21C 109.5
N2 C22 H22A 109.5
N2 C22 H22B 109.5
H22A C22 H22B 109.5
N2 C22 H22C 109.5
H22A C22 H22C 109.5
H22B C22 H22C 109.5
O2 C23 O3 124.27(11)
O2 C23 C8 122.97(11)
O3 C23 C8 112.62(10)
O3 C24 H24A 109.5
O3 C24 H24B 109.5
H24A C24 H24B 109.5
O3 C24 H24C 109.5
H24A C24 H24C 109.5
H24B C24 H24C 109.5

loop_
_geom_bond_atom_site_label_1
_geom_bond_atom_site_label_2
_geom_bond_distance
N1 C12 1.3728(17)
N1 C11 1.4038(15)
N1 C21 1.4661(17)
N2 C13 1.3761(14)
N2 C12 1.3807(16)
N2 C22 1.4652(16)
O1 C6 1.403(2)
O1 C7 1.442(2)
O1' C6 1.309(6)
O1' C7 1.392(6)
O2 C23 1.1955(15)
O3 C23 1.3255(15)
O3 C24 1.4464(17)
O4 C11 1.2198(14)
O5 C12 1.2205(14)
O6 C13 1.3406(14)
O6 C14 1.4460(13)
C1 C2 1.373(3)
C1 C6 1.3942(18)
C1 H1A 0.9300
C2 C3 1.371(3)
C2 H2A 0.9300
C3 C4 1.385(2)
C3 H3A 0.9300
C4 C5 1.3866(17)
C4 H4A 0.9300
C5 C6 1.3827(18)
C5 C9 1.5056(15)
C7 C8 1.5425(15)
C7 H7A 0.9700
C7 H7B 0.9700
C8 C23 1.5348(15)
C8 C9 1.5425(15)
C8 C14 1.5559(15)
C9 C10 1.5192(14)
C9 H9A 0.9800
C10 C13 1.3526(15)
C10 C11 1.4404(15)
C14 C15 1.5004(16)
C14 H14A 0.9800
C15 C20 1.3834(18)
C15 C16 1.3860(18)
C16 C17 1.380(2)
C16 H16A 0.9300
C17 C18 1.370(3)
C17 H17A 0.9300
C18 C19 1.373(3)
C18 H18A 0.9300
C19 C20 1.391(2)
C19 H19A 0.9300
C20 H20A 0.9300
C21 H21A 0.9600
C21 H21B 0.9600
C21 H21C 0.9600
C22 H22A 0.9600
C22 H22B 0.9600
C22 H22C 0.9600
C24 H24A 0.9600
C24 H24B 0.9600
C24 H24C 0.9600

loop_
_geom_torsion_atom_site_label_1
_geom_torsion_atom_site_label_2
_geom_torsion_atom_site_label_3
_geom_torsion_atom_site_label_4
_geom_torsion
C6 C1 C2 C3 -0.5(3)
C1 C2 C3 C4 -2.0(3)
C2 C3 C4 C5 1.3(3)
C3 C4 C5 C6 1.9(2)
C3 C4 C5 C9 178.13(13)
C7 O1' C6 C5 12.3(9)
C7 O1' C6 C1 173.6(5)
C7 O1' C6 O1 -78.3(9)
C4 C5 C6 O1' 155.4(4)
C9 C5 C6 O1' -21.0(5)
C4 C5 C6 C1 -4.49(19)
C9 C5 C6 C1 179.09(12)
C4 C5 C6 O1 -175.55(18)
C9 C5 C6 O1 8.0(2)
C2 C1 C6 O1' -157.6(4)
C2 C1 C6 C5 3.8(2)
C2 C1 C6 O1 174.86(19)
C7 O1 C6 O1' 58.7(6)
C7 O1 C6 C5 -45.6(3)
C7 O1 C6 C1 143.09(16)
C6 O1' C7 O1 80.2(9)
C6 O1' C7 C8 -26.3(8)
C6 O1 C7 O1' -56.2(7)
C6 O1 C7 C8 28.0(3)
O1' C7 C8 C23 -74.3(4)
O1 C7 C8 C23 -100.32(18)
O1' C7 C8 C9 48.0(4)
O1 C7 C8 C9 21.91(19)
O1' C7 C8 C14 167.1(4)
O1 C7 C8 C14 141.07(17)
C6 C5 C9 C10 -78.63(13)
C4 C5 C9 C10 105.15(13)
C6 C5 C9 C8 42.12(13)
C4 C5 C9 C8 -134.10(12)
C23 C8 C9 C5 71.33(10)
C7 C8 C9 C5 -54.63(11)
C14 C8 C9 C5 -175.73(8)
C23 C8 C9 C10 -163.18(8)
C7 C8 C9 C10 70.85(11)
C14 C8 C9 C10 -50.25(10)
C5 C9 C10 C13 140.93(11)
C8 C9 C10 C13 20.83(13)
C5 C9 C10 C11 -43.07(14)
C8 C9 C10 C11 -163.17(9)
C12 N1 C11 O4 -167.70(11)
C21 N1 C11 O4 1.83(17)
C12 N1 C11 C10 12.67(16)
C21 N1 C11 C10 -177.80(11)
C13 C10 C11 O4 170.33(11)
C9 C10 C11 O4 -5.79(17)
C13 C10 C11 N1 -10.05(15)
C9 C10 C11 N1 173.82(9)
C11 N1 C12 O5 172.32(12)
C21 N1 C12 O5 2.64(19)
C11 N1 C12 N2 -8.06(17)
C21 N1 C12 N2 -177.75(11)
C13 N2 C12 O5 -179.51(11)
C22 N2 C12 O5 -4.52(19)
C13 N2 C12 N1 0.87(17)
C22 N2 C12 N1 175.86(11)
C14 O6 C13 C10 12.86(16)
C14 O6 C13 N2 -167.36(9)
C11 C10 C13 O6 -176.34(10)
C9 C10 C13 O6 -0.22(17)
C11 C10 C13 N2 3.91(16)
C9 C10 C13 N2 -179.98(10)
C12 N2 C13 O6 -178.87(10)
C22 N2 C13 O6 6.26(15)
C12 N2 C13 C10 0.92(17)
C22 N2 C13 C10 -173.95(11)
C13 O6 C14 C15 -170.47(9)
C13 O6 C14 C8 -44.68(12)
C23 C8 C14 O6 179.22(9)
C9 C8 C14 O6 64.22(11)
C7 C8 C14 O6 -56.54(11)
C23 C8 C14 C15 -58.99(12)
C9 C8 C14 C15 -173.99(9)
C7 C8 C14 C15 65.25(12)
O6 C14 C15 C20 41.04(16)
C8 C14 C15 C20 -81.47(15)
O6 C14 C15 C16 -142.97(11)
C8 C14 C15 C16 94.53(13)
C20 C15 C16 C17 3.5(2)
C14 C15 C16 C17 -172.63(12)
C15 C16 C17 C18 -1.1(2)
C16 C17 C18 C19 -1.4(3)
C17 C18 C19 C20 1.5(3)
C16 C15 C20 C19 -3.3(2)
C14 C15 C20 C19 172.56(14)
C18 C19 C20 C15 0.9(3)
C24 O3 C23 O2 7.79(19)
C24 O3 C23 C8 -167.99(11)
C9 C8 C23 O2 38.03(15)
C7 C8 C23 O2 161.47(11)
C14 C8 C23 O2 -76.66(13)
C9 C8 C23 O3 -146.12(10)
C7 C8 C23 O3 -22.69(13)
C14 C8 C23 O3 99.19(11)
